data_4073306
loop_
_publ_author_name
'Davis, K. Brian'
'Harris, T. David'
'Castellani, Michael P.'
'Golen, James A.'
'Rheingold, Arnold L.'

_publ_section_title
;
 Synthesis and X-ray Crystal Structure of
 [(C5Ph5)CrCl(\m-Cl)2Tl]2:&#x00A0; An Example of the Rare
 M&#x2212;X&#x2212;TlILinkage (X = Halide)
;
_journal_issue 19
_journal_name_full Organometallics
_journal_page_first 4843
_journal_paper_doi 10.1021/om070231f
_journal_volume 26
_journal_year 2007
_chemical_formula_sum 'C36 H27 Cl5 Cr Tl'
_chemical_formula_weight 893.20
_chemical_name_systematic
; 

 ? 

;
_space_group_IT_number 14
_symmetry_cell_setting monoclinic
_symmetry_space_group_name_Hall '-P 2yn'
_symmetry_space_group_name_H-M 'P 1 21/n 1'
_atom_sites_solution_hydrogens geom
_atom_sites_solution_primary direct
_atom_sites_solution_secondary difmap
_audit_creation_method SHELXL-97
_cell_angle_alpha 90.00
_cell_angle_beta 110.865(4)
_cell_angle_gamma 90.00
_cell_formula_units_Z 4
_cell_length_a 12.519(3)
_cell_length_b 17.679(4)
_cell_length_c 15.887(3)
_cell_measurement_reflns_used 5868
_cell_measurement_temperature 218(2)
_cell_measurement_theta_max 28.23
_cell_measurement_theta_min 2.30
_cell_volume 3285.6(13)
_computing_cell_refinement 'Bruker SMART'
_computing_data_collection 'Bruker SMART'
_computing_data_reduction 'Bruker SAINT'
_computing_molecular_graphics 'Bruker SHELXTL'
_computing_publication_material 'Bruker SHELXTL'
_computing_structure_refinement 'SHELXL-97 (Sheldrick, 1997)'
_computing_structure_solution 'SHELXS-97 (Sheldrick, 1990)'
_diffrn_ambient_temperature 218(2)
_diffrn_measured_fraction_theta_full 0.968
_diffrn_measured_fraction_theta_max 0.968
_diffrn_measurement_device_type 'CCD area detector'
_diffrn_measurement_method 'phi and omega scans'
_diffrn_radiation_monochromator graphite
_diffrn_radiation_source 'fine-focus sealed tube'
_diffrn_radiation_type MoK\a
_diffrn_radiation_wavelength 0.71073
_diffrn_reflns_av_R_equivalents 0.0369
_diffrn_reflns_av_sigmaI/netI 0.0415
_diffrn_reflns_limit_h_max 16
_diffrn_reflns_limit_h_min -16
_diffrn_reflns_limit_k_max 23
_diffrn_reflns_limit_k_min -22
_diffrn_reflns_limit_l_max 19
_diffrn_reflns_limit_l_min -21
_diffrn_reflns_number 24152
_diffrn_reflns_theta_full 28.31
_diffrn_reflns_theta_max 28.31
_diffrn_reflns_theta_min 1.79
_exptl_absorpt_coefficient_mu 5.661
_exptl_absorpt_correction_T_max 0.638
_exptl_absorpt_correction_T_min 0.145
_exptl_absorpt_correction_type multi-scan
_exptl_absorpt_process_details sadabs
_exptl_crystal_colour green
_exptl_crystal_density_diffrn 1.806
_exptl_crystal_density_method 'not measured'
_exptl_crystal_description plate
_exptl_crystal_F_000 1732
_exptl_crystal_size_max 0.45
_exptl_crystal_size_mid 0.30
_exptl_crystal_size_min 0.08
_refine_diff_density_max 1.439
_refine_diff_density_min -1.580
_refine_diff_density_rms 0.098
_refine_ls_extinction_method none
_refine_ls_goodness_of_fit_ref 1.022
_refine_ls_hydrogen_treatment constr
_refine_ls_matrix_type full
_refine_ls_number_parameters 388
_refine_ls_number_reflns 7908
_refine_ls_number_restraints 0
_refine_ls_restrained_S_all 1.022
_refine_ls_R_factor_all 0.0496
_refine_ls_R_factor_gt 0.0361
_refine_ls_shift/su_max 0.002
_refine_ls_shift/su_mean 0.000
_refine_ls_structure_factor_coef Fsqd
_refine_ls_weighting_details 'calc w=1/[\s^2^(Fo^2^)+(0.0422P)^2^+1.8836P] where P=(Fo^2^+2Fc^2^)/3'
_refine_ls_weighting_scheme calc
_refine_ls_wR_factor_gt 0.0831
_refine_ls_wR_factor_ref 0.0887
_reflns_number_gt 6320
_reflns_number_total 7908
_reflns_threshold_expression >2sigma(I)
_cod_data_source_file om070231f-file001.cif
_cod_data_source_block cas07
_cod_depositor_comments
;
The following automatic conversions were performed:

'_symmetry_cell_setting' value 'Monoclinic' changed to 'monoclinic'
according to /home/saulius/struct/CIF-dictionaries/cif_core.dic
dictionary named 'cif_core.dic' version 2.4.1 from 2010-06-29.

Automatic conversion script
Id: cif_fix_values 1715 2011-07-08 13:25:40Z adriana 
;
_cod_original_cell_volume 3285.7(12)
_cod_original_sg_symbol_H-M P2(1)/n
_cod_database_code 4073306

loop_
_symmetry_equiv_pos_as_xyz
'x, y, z'
'-x+1/2, y+1/2, -z+1/2'
'-x, -y, -z'
'x-1/2, -y-1/2, z-1/2'

loop_
_atom_site_label
_atom_site_type_symbol
_atom_site_fract_x
_atom_site_fract_y
_atom_site_fract_z
_atom_site_U_iso_or_equiv
_atom_site_adp_type
_atom_site_occupancy
_atom_site_symmetry_multiplicity
_atom_site_calc_flag
_atom_site_refinement_flags
Cr1 Cr 0.51491(5) 0.09665(3) -0.19126(3) 0.02419(12) Uani 1 1 d .
Tl1 Tl 0.645881(16) 0.068262(10) 0.057757(10) 0.04525(7) Uani 1 1 d .
C1 C 0.4949(3) 0.0410(2) -0.3270(2) 0.0234(7) Uani 1 1 d .
C2 C 0.3842(3) 0.05991(19) -0.3250(2) 0.0237(7) Uani 1 1 d .
C3 C 0.3780(3) 0.1405(2) -0.3193(2) 0.0230(7) Uani 1 1 d .
C4 C 0.4840(3) 0.1713(2) -0.3144(2) 0.0247(7) Uani 1 1 d .
C5 C 0.5580(3) 0.11006(19) -0.3172(2) 0.0231(7) Uani 1 1 d .
C6 C 0.6765(3) 0.1181(2) -0.3156(2) 0.0268(7) Uani 1 1 d .
C7 C 0.7663(3) 0.0794(2) -0.2540(3) 0.0354(9) Uani 1 1 d .
H7A H 0.7529 0.0467 -0.2121 0.042 Uiso 1 1 calc R
C8 C 0.8759(4) 0.0888(3) -0.2539(3) 0.0489(12) Uani 1 1 d .
H8A H 0.9369 0.0625 -0.2117 0.059 Uiso 1 1 calc R
C9 C 0.8968(4) 0.1359(3) -0.3146(3) 0.0481(11) Uani 1 1 d .
H9A H 0.9715 0.1419 -0.3142 0.058 Uiso 1 1 calc R
C10 C 0.8083(4) 0.1742(2) -0.3756(3) 0.0421(10) Uani 1 1 d .
H10A H 0.8226 0.2069 -0.4171 0.051 Uiso 1 1 calc R
C11 C 0.6983(3) 0.1655(2) -0.3772(3) 0.0332(8) Uani 1 1 d .
H11A H 0.6379 0.1917 -0.4201 0.040 Uiso 1 1 calc R
C12 C 0.5056(3) 0.2527(2) -0.3240(2) 0.0249(7) Uani 1 1 d .
C13 C 0.5987(3) 0.2917(2) -0.2670(3) 0.0376(9) Uani 1 1 d .
H13A H 0.6498 0.2675 -0.2158 0.045 Uiso 1 1 calc R
C14 C 0.6178(4) 0.3665(2) -0.2848(3) 0.0438(10) Uani 1 1 d .
H14A H 0.6798 0.3931 -0.2442 0.053 Uiso 1 1 calc R
C15 C 0.5472(4) 0.4016(2) -0.3607(3) 0.0377(9) Uani 1 1 d .
H15A H 0.5620 0.4516 -0.3734 0.045 Uiso 1 1 calc R
C16 C 0.4539(3) 0.3631(2) -0.4190(3) 0.0359(9) Uani 1 1 d .
H16A H 0.4047 0.3870 -0.4713 0.043 Uiso 1 1 calc R
C17 C 0.4333(3) 0.2901(2) -0.4002(2) 0.0299(8) Uani 1 1 d .
H17A H 0.3690 0.2646 -0.4395 0.036 Uiso 1 1 calc R
C18 C 0.2736(3) 0.1860(2) -0.3290(2) 0.0254(7) Uani 1 1 d .
C19 C 0.2749(3) 0.2425(2) -0.2685(3) 0.0346(8) Uani 1 1 d .
H19A H 0.3410 0.2508 -0.2176 0.042 Uiso 1 1 calc R
C20 C 0.1793(4) 0.2867(2) -0.2828(3) 0.0397(9) Uani 1 1 d .
H20A H 0.1798 0.3241 -0.2405 0.048 Uiso 1 1 calc R
C21 C 0.0835(4) 0.2765(2) -0.3581(3) 0.0442(11) Uani 1 1 d .
H21A H 0.0185 0.3067 -0.3674 0.053 Uiso 1 1 calc R
C22 C 0.0826(3) 0.2220(2) -0.4200(3) 0.0408(10) Uani 1 1 d .
H22A H 0.0182 0.2163 -0.4729 0.049 Uiso 1 1 calc R
C23 C 0.1766(3) 0.1756(2) -0.4044(3) 0.0334(8) Uani 1 1 d .
H23A H 0.1745 0.1367 -0.4454 0.040 Uiso 1 1 calc R
C24 C 0.2860(3) 0.0080(2) -0.3375(2) 0.0269(7) Uani 1 1 d .
C25 C 0.2226(3) 0.0124(2) -0.2814(2) 0.0333(8) Uani 1 1 d .
H25A H 0.2453 0.0461 -0.2324 0.040 Uiso 1 1 calc R
C26 C 0.1266(4) -0.0321(3) -0.2967(3) 0.0433(10) Uani 1 1 d .
H26A H 0.0848 -0.0290 -0.2580 0.052 Uiso 1 1 calc R
C27 C 0.0929(4) -0.0806(3) -0.3684(4) 0.0557(13) Uani 1 1 d .
H27A H 0.0275 -0.1108 -0.3793 0.067 Uiso 1 1 calc R
C28 C 0.1548(4) -0.0854(4) -0.4250(4) 0.0649(16) Uani 1 1 d .
H28A H 0.1314 -0.1188 -0.4742 0.078 Uiso 1 1 calc R
C29 C 0.2505(4) -0.0415(3) -0.4095(3) 0.0442(10) Uani 1 1 d .
H29A H 0.2922 -0.0452 -0.4483 0.053 Uiso 1 1 calc R
C30 C 0.5353(3) -0.0339(2) -0.3449(2) 0.0248(7) Uani 1 1 d .
C31 C 0.5145(3) -0.1004(2) -0.3069(3) 0.0343(8) Uani 1 1 d .
H31A H 0.4743 -0.0986 -0.2670 0.041 Uiso 1 1 calc R
C32 C 0.5519(4) -0.1692(2) -0.3269(3) 0.0415(10) Uani 1 1 d .
H32A H 0.5396 -0.2135 -0.2989 0.050 Uiso 1 1 calc R
C33 C 0.6071(4) -0.1731(2) -0.3878(3) 0.0423(10) Uani 1 1 d .
H33A H 0.6313 -0.2201 -0.4022 0.051 Uiso 1 1 calc R
C34 C 0.6269(3) -0.1085(3) -0.4273(3) 0.0399(10) Uani 1 1 d .
H34A H 0.6641 -0.1113 -0.4692 0.048 Uiso 1 1 calc R
C35 C 0.5922(3) -0.0388(2) -0.4058(2) 0.0309(8) Uani 1 1 d .
H35A H 0.6072 0.0055 -0.4325 0.037 Uiso 1 1 calc R
C36 C 0.7938(4) -0.1351(3) -0.0001(3) 0.0470(11) Uani 1 1 d .
H36A H 0.7116 -0.1316 -0.0117 0.056 Uiso 1 1 calc R
H36B H 0.8037 -0.1453 -0.0575 0.056 Uiso 1 1 calc R
Cl1 Cl 0.41358(9) 0.12286(7) -0.09796(6) 0.0425(2) Uani 1 1 d .
Cl2 Cl 0.67405(10) 0.15947(7) -0.09639(6) 0.0483(3) Uani 1 1 d .
Cl3 Cl 0.57268(10) -0.01824(6) -0.11805(6) 0.0449(3) Uani 1 1 d .
Cl4 Cl 0.85097(17) -0.20872(9) 0.07326(11) 0.0905(5) Uani 1 1 d .
Cl5 Cl 0.85948(12) -0.04820(8) 0.04359(11) 0.0693(4) Uani 1 1 d .

loop_
_atom_site_aniso_label
_atom_site_aniso_U_11
_atom_site_aniso_U_22
_atom_site_aniso_U_33
_atom_site_aniso_U_23
_atom_site_aniso_U_13
_atom_site_aniso_U_12
Cr1 0.0236(3) 0.0259(3) 0.0223(2) 0.0012(2) 0.0072(2) -0.0003(2)
Tl1 0.05348(12) 0.04837(12) 0.03189(8) -0.00237(7) 0.01275(7) 0.00680(8)
C1 0.0237(18) 0.0233(17) 0.0228(14) 0.0001(13) 0.0079(13) -0.0002(14)
C2 0.0217(17) 0.0270(19) 0.0232(14) -0.0022(13) 0.0090(13) -0.0027(14)
C3 0.0229(17) 0.0250(18) 0.0213(13) 0.0014(12) 0.0083(13) 0.0021(14)
C4 0.0244(18) 0.0272(19) 0.0223(14) 0.0009(13) 0.0078(13) -0.0018(14)
C5 0.0220(17) 0.0230(18) 0.0240(14) 0.0028(13) 0.0079(13) -0.0002(14)
C6 0.0242(18) 0.0229(19) 0.0351(16) -0.0008(14) 0.0127(15) -0.0002(14)
C7 0.028(2) 0.035(2) 0.044(2) 0.0146(17) 0.0131(17) 0.0016(16)
C8 0.025(2) 0.052(3) 0.069(3) 0.021(2) 0.015(2) 0.008(2)
C9 0.029(2) 0.049(3) 0.075(3) 0.010(2) 0.028(2) 0.001(2)
C10 0.041(2) 0.036(2) 0.059(2) 0.0095(19) 0.031(2) -0.0028(19)
C11 0.030(2) 0.032(2) 0.0415(19) 0.0082(16) 0.0187(17) 0.0047(17)
C12 0.0233(18) 0.0231(18) 0.0300(15) -0.0003(13) 0.0117(14) 0.0003(14)
C13 0.036(2) 0.028(2) 0.0378(18) 0.0059(16) 0.0001(17) -0.0025(17)
C14 0.042(3) 0.028(2) 0.051(2) -0.0007(18) 0.005(2) -0.0107(19)
C15 0.041(2) 0.023(2) 0.049(2) 0.0037(17) 0.0159(19) -0.0005(18)
C16 0.036(2) 0.031(2) 0.0371(18) 0.0057(16) 0.0089(17) 0.0016(18)
C17 0.0268(19) 0.029(2) 0.0314(16) 0.0022(15) 0.0069(15) -0.0016(16)
C18 0.0218(17) 0.0246(19) 0.0325(16) 0.0062(14) 0.0129(14) 0.0027(14)
C19 0.035(2) 0.032(2) 0.0377(18) 0.0006(16) 0.0132(17) 0.0038(17)
C20 0.043(2) 0.032(2) 0.052(2) 0.0043(18) 0.026(2) 0.0074(19)
C21 0.032(2) 0.031(2) 0.077(3) 0.016(2) 0.027(2) 0.0066(18)
C22 0.0192(19) 0.038(2) 0.059(2) 0.011(2) 0.0058(18) -0.0004(17)
C23 0.0217(19) 0.036(2) 0.0408(19) -0.0002(17) 0.0093(16) -0.0008(16)
C24 0.0217(17) 0.0267(19) 0.0325(16) 0.0010(14) 0.0098(14) -0.0023(15)
C25 0.031(2) 0.034(2) 0.0376(18) -0.0003(16) 0.0155(16) -0.0017(17)
C26 0.034(2) 0.048(3) 0.056(2) 0.000(2) 0.026(2) -0.005(2)
C27 0.038(3) 0.058(3) 0.075(3) -0.012(3) 0.023(2) -0.020(2)
C28 0.052(3) 0.078(4) 0.070(3) -0.038(3) 0.029(3) -0.038(3)
C29 0.039(2) 0.051(3) 0.049(2) -0.019(2) 0.023(2) -0.018(2)
C30 0.0230(17) 0.0250(19) 0.0262(14) -0.0031(13) 0.0087(13) -0.0021(14)
C31 0.036(2) 0.031(2) 0.0377(18) -0.0032(16) 0.0154(17) -0.0056(17)
C32 0.053(3) 0.020(2) 0.045(2) 0.0005(16) 0.011(2) 0.0010(19)
C33 0.041(2) 0.034(2) 0.046(2) -0.0136(18) 0.0081(19) 0.0084(19)
C34 0.032(2) 0.047(3) 0.042(2) -0.0098(19) 0.0151(18) 0.0048(19)
C35 0.030(2) 0.033(2) 0.0298(16) -0.0003(15) 0.0110(15) 0.0025(17)
C36 0.042(3) 0.050(3) 0.048(2) 0.001(2) 0.015(2) -0.001(2)
Cl1 0.0409(6) 0.0596(7) 0.0304(4) 0.0008(4) 0.0170(4) 0.0102(5)
Cl2 0.0435(6) 0.0614(7) 0.0302(4) 0.0024(4) 0.0013(4) -0.0226(5)
Cl3 0.0673(7) 0.0309(5) 0.0306(4) 0.0056(4) 0.0100(4) 0.0106(5)
Cl4 0.1098(14) 0.0624(10) 0.0721(9) 0.0077(7) -0.0011(9) 0.0280(9)
Cl5 0.0507(8) 0.0562(8) 0.0914(10) -0.0235(7) 0.0135(7) -0.0054(6)

loop_
_atom_type_symbol
_atom_type_description
_atom_type_scat_dispersion_real
_atom_type_scat_dispersion_imag
_atom_type_scat_source
C C 0.0033 0.0016 'International Tables Vol C Tables 4.2.6.8 and 6.1.1.4'
H H 0.0000 0.0000 'International Tables Vol C Tables 4.2.6.8 and 6.1.1.4'
Cl Cl 0.1484 0.1585 'International Tables Vol C Tables 4.2.6.8 and 6.1.1.4'
Cr Cr 0.3209 0.6236 'International Tables Vol C Tables 4.2.6.8 and 6.1.1.4'
Tl Tl -2.8358 9.6688 'International Tables Vol C Tables 4.2.6.8 and 6.1.1.4'

loop_
_geom_angle_atom_site_label_1
_geom_angle_atom_site_label_2
_geom_angle_atom_site_label_3
_geom_angle
C5 Cr1 C2 61.39(12)
C5 Cr1 C4 36.86(12)
C2 Cr1 C4 61.00(12)
C5 Cr1 C3 61.05(12)
C2 Cr1 C3 36.73(12)
C4 Cr1 C3 36.10(12)
C5 Cr1 C1 36.55(12)
C2 Cr1 C1 36.67(12)
C4 Cr1 C1 60.88(12)
C3 Cr1 C1 60.87(12)
C5 Cr1 Cl2 96.00(9)
C2 Cr1 Cl2 156.41(9)
C4 Cr1 Cl2 97.20(9)
C3 Cr1 Cl2 128.21(10)
C1 Cr1 Cl2 126.69(9)
C5 Cr1 Cl1 154.53(9)
C2 Cr1 Cl1 106.27(9)
C4 Cr1 Cl1 118.07(9)
C3 Cr1 Cl1 95.37(9)
C1 Cr1 Cl1 141.63(9)
Cl2 Cr1 Cl1 91.60(5)
C5 Cr1 Cl3 113.85(9)
C2 Cr1 Cl3 102.17(9)
C4 Cr1 Cl3 149.77(9)
C3 Cr1 Cl3 138.18(10)
C1 Cr1 Cl3 90.35(9)
Cl2 Cr1 Cl3 92.94(5)
Cl1 Cr1 Cl3 89.90(4)
Cl3 Tl1 Cl2 67.07(3)
C5 C1 C2 107.4(3)
C5 C1 C30 124.8(3)
C2 C1 C30 127.5(3)
C5 C1 Cr1 70.28(18)
C2 C1 Cr1 70.39(18)
C30 C1 Cr1 129.2(2)
C3 C2 C1 107.9(3)
C3 C2 C24 124.1(3)
C1 C2 C24 127.7(3)
C3 C2 Cr1 72.09(18)
C1 C2 Cr1 72.94(19)
C24 C2 Cr1 125.9(2)
C4 C3 C2 108.4(3)
C4 C3 C18 124.7(3)
C2 C3 C18 126.4(3)
C4 C3 Cr1 71.84(19)
C2 C3 Cr1 71.18(18)
C18 C3 Cr1 128.9(2)
C3 C4 C5 108.3(3)
C3 C4 C12 124.8(3)
C5 C4 C12 125.9(3)
C3 C4 Cr1 72.06(18)
C5 C4 Cr1 71.06(18)
C12 C4 Cr1 132.0(2)
C1 C5 C4 108.0(3)
C1 C5 C6 126.4(3)
C4 C5 C6 125.5(3)
C1 C5 Cr1 73.17(17)
C4 C5 Cr1 72.08(18)
C6 C5 Cr1 123.2(2)
C7 C6 C11 119.0(3)
C7 C6 C5 121.5(3)
C11 C6 C5 119.5(3)
C6 C7 C8 119.9(4)
C9 C8 C7 120.7(4)
C10 C9 C8 119.6(4)
C9 C10 C11 120.7(4)
C10 C11 C6 120.1(4)
C13 C12 C17 118.0(3)
C13 C12 C4 124.1(3)
C17 C12 C4 117.6(3)
C12 C13 C14 120.5(4)
C15 C14 C13 120.6(4)
C14 C15 C16 119.6(4)
C17 C16 C15 119.8(4)
C16 C17 C12 121.4(3)
C23 C18 C19 119.2(3)
C23 C18 C3 119.0(3)
C19 C18 C3 121.5(3)
C20 C19 C18 120.0(4)
C21 C20 C19 120.5(4)
C20 C21 C22 119.9(4)
C21 C22 C23 119.9(4)
C18 C23 C22 120.4(4)
C29 C24 C25 118.5(3)
C29 C24 C2 120.4(3)
C25 C24 C2 120.9(3)
C26 C25 C24 121.0(4)
C27 C26 C25 119.6(4)
C26 C27 C28 120.1(4)
C29 C28 C27 120.4(4)
C28 C29 C24 120.5(4)
C31 C30 C35 118.1(3)
C31 C30 C1 123.0(3)
C35 C30 C1 118.8(3)
C32 C31 C30 121.0(4)
C33 C32 C31 120.1(4)
C34 C33 C32 120.0(4)
C33 C34 C35 120.3(4)
C34 C35 C30 120.5(4)
Cl4 C36 Cl5 111.6(3)
Cr1 Cl2 Tl1 87.15(4)
Cr1 Cl3 Tl1 87.61(4)

loop_
_geom_bond_atom_site_label_1
_geom_bond_atom_site_label_2
_geom_bond_distance
Cr1 C5 2.263(3)
Cr1 C2 2.267(3)
Cr1 C4 2.276(3)
Cr1 C3 2.279(3)
Cr1 C1 2.301(3)
Cr1 Cl2 2.3099(12)
Cr1 Cl1 2.3153(11)
Cr1 Cl3 2.3242(12)
Tl1 Cl3 3.0260(11)
Tl1 Cl2 3.0556(11)
C1 C5 1.432(5)
C1 C2 1.437(5)
C1 C30 1.481(5)
C2 C3 1.432(5)
C2 C24 1.489(5)
C3 C4 1.411(5)
C3 C18 1.493(5)
C4 C5 1.435(5)
C4 C12 1.483(5)
C5 C6 1.481(5)
C6 C7 1.380(5)
C6 C11 1.388(5)
C7 C8 1.382(6)
C8 C9 1.368(6)
C9 C10 1.363(6)
C10 C11 1.377(5)
C12 C13 1.379(5)
C12 C17 1.392(5)
C13 C14 1.390(6)
C14 C15 1.364(6)
C15 C16 1.384(6)
C16 C17 1.370(5)
C18 C23 1.381(5)
C18 C19 1.384(5)
C19 C20 1.378(5)
C20 C21 1.372(6)
C21 C22 1.374(6)
C22 C23 1.383(5)
C24 C29 1.383(5)
C24 C25 1.390(5)
C25 C26 1.384(6)
C26 C27 1.367(7)
C27 C28 1.383(7)
C28 C29 1.374(6)
C30 C31 1.388(5)
C30 C35 1.394(5)
C31 C32 1.381(6)
C32 C33 1.376(6)
C33 C34 1.369(6)
C34 C35 1.390(6)
C36 Cl4 1.724(5)
C36 Cl5 1.764(5)

loop_
_geom_torsion_atom_site_label_1
_geom_torsion_atom_site_label_2
_geom_torsion_atom_site_label_3
_geom_torsion_atom_site_label_4
_geom_torsion
C2 Cr1 C1 C5 117.7(3)
C4 Cr1 C1 C5 38.15(19)
C3 Cr1 C1 C5 79.7(2)
Cl2 Cr1 C1 C5 -38.2(2)
Cl1 Cr1 C1 C5 137.60(17)
Cl3 Cr1 C1 C5 -132.11(19)
C5 Cr1 C1 C2 -117.7(3)
C4 Cr1 C1 C2 -79.6(2)
C3 Cr1 C1 C2 -38.02(19)
Cl2 Cr1 C1 C2 -155.91(17)
Cl1 Cr1 C1 C2 19.9(3)
Cl3 Cr1 C1 C2 110.17(19)
C5 Cr1 C1 C30 119.3(4)
C2 Cr1 C1 C30 -122.9(4)
C4 Cr1 C1 C30 157.5(3)
C3 Cr1 C1 C30 -161.0(3)
Cl2 Cr1 C1 C30 81.1(3)
Cl1 Cr1 C1 C30 -103.1(3)
Cl3 Cr1 C1 C30 -12.8(3)
C5 C1 C2 C3 3.2(3)
C30 C1 C2 C3 -171.0(3)
Cr1 C1 C2 C3 64.1(2)
C5 C1 C2 C24 176.5(3)
C30 C1 C2 C24 2.3(5)
Cr1 C1 C2 C24 -122.6(3)
C5 C1 C2 Cr1 -60.8(2)
C30 C1 C2 Cr1 124.9(3)
C5 Cr1 C2 C3 -79.0(2)
C4 Cr1 C2 C3 -36.69(19)
C1 Cr1 C2 C3 -115.9(3)
Cl2 Cr1 C2 C3 -61.0(3)
Cl1 Cr1 C2 C3 76.81(19)
Cl3 Cr1 C2 C3 170.31(17)
C5 Cr1 C2 C1 36.9(2)
C4 Cr1 C2 C1 79.2(2)
C3 Cr1 C2 C1 115.9(3)
Cl2 Cr1 C2 C1 54.9(3)
Cl1 Cr1 C2 C1 -167.30(18)
Cl3 Cr1 C2 C1 -73.79(19)
C5 Cr1 C2 C24 161.5(3)
C4 Cr1 C2 C24 -156.2(3)
C3 Cr1 C2 C24 -119.5(4)
C1 Cr1 C2 C24 124.6(4)
Cl2 Cr1 C2 C24 179.4(2)
Cl1 Cr1 C2 C24 -42.7(3)
Cl3 Cr1 C2 C24 50.8(3)
C1 C2 C3 C4 -2.0(3)
C24 C2 C3 C4 -175.6(3)
Cr1 C2 C3 C4 62.6(2)
C1 C2 C3 C18 170.4(3)
C24 C2 C3 C18 -3.2(5)
Cr1 C2 C3 C18 -124.9(3)
C1 C2 C3 Cr1 -64.6(2)
C24 C2 C3 Cr1 121.8(3)
C5 Cr1 C3 C4 -37.52(19)
C2 Cr1 C3 C4 -117.5(3)
C1 Cr1 C3 C4 -79.6(2)
Cl2 Cr1 C3 C4 36.0(2)
Cl1 Cr1 C3 C4 132.32(19)
Cl3 Cr1 C3 C4 -131.80(18)
C5 Cr1 C3 C2 80.0(2)
C4 Cr1 C3 C2 117.5(3)
C1 Cr1 C3 C2 37.96(19)
Cl2 Cr1 C3 C2 153.54(16)
Cl1 Cr1 C3 C2 -110.16(18)
Cl3 Cr1 C3 C2 -14.3(2)
C5 Cr1 C3 C18 -157.9(4)
C2 Cr1 C3 C18 122.1(4)
C4 Cr1 C3 C18 -120.4(4)
C1 Cr1 C3 C18 160.0(4)
Cl2 Cr1 C3 C18 -84.4(3)
Cl1 Cr1 C3 C18 11.9(3)
Cl3 Cr1 C3 C18 107.8(3)
C2 C3 C4 C5 0.0(3)
C18 C3 C4 C5 -172.6(3)
Cr1 C3 C4 C5 62.2(2)
C2 C3 C4 C12 168.6(3)
C18 C3 C4 C12 -4.0(5)
Cr1 C3 C4 C12 -129.2(3)
C2 C3 C4 Cr1 -62.2(2)
C18 C3 C4 Cr1 125.2(3)
C5 Cr1 C4 C3 117.3(3)
C2 Cr1 C4 C3 37.33(19)
C1 Cr1 C4 C3 79.5(2)
Cl2 Cr1 C4 C3 -152.24(19)
Cl1 Cr1 C4 C3 -56.5(2)
Cl3 Cr1 C4 C3 99.1(2)
C2 Cr1 C4 C5 -80.0(2)
C3 Cr1 C4 C5 -117.3(3)
C1 Cr1 C4 C5 -37.83(19)
Cl2 Cr1 C4 C5 90.42(19)
Cl1 Cr1 C4 C5 -173.88(16)
Cl3 Cr1 C4 C5 -18.2(3)
C5 Cr1 C4 C12 -121.6(4)
C2 Cr1 C4 C12 158.3(4)
C3 Cr1 C4 C12 121.0(4)
C1 Cr1 C4 C12 -159.5(4)
Cl2 Cr1 C4 C12 -31.2(3)
Cl1 Cr1 C4 C12 64.5(3)
Cl3 Cr1 C4 C12 -139.8(3)
C2 C1 C5 C4 -3.2(3)
C30 C1 C5 C4 171.2(3)
Cr1 C1 C5 C4 -64.1(2)
C2 C1 C5 C6 -179.9(3)
C30 C1 C5 C6 -5.4(5)
Cr1 C1 C5 C6 119.2(3)
C2 C1 C5 Cr1 60.9(2)
C30 C1 C5 Cr1 -124.6(3)
C3 C4 C5 C1 2.0(3)
C12 C4 C5 C1 -166.4(3)
Cr1 C4 C5 C1 64.9(2)
C3 C4 C5 C6 178.7(3)
C12 C4 C5 C6 10.3(5)
Cr1 C4 C5 C6 -118.5(3)
C3 C4 C5 Cr1 -62.9(2)
C12 C4 C5 Cr1 128.7(3)
C2 Cr1 C5 C1 -37.03(19)
C4 Cr1 C5 C1 -115.9(3)
C3 Cr1 C5 C1 -79.2(2)
Cl2 Cr1 C5 C1 150.10(18)
Cl1 Cr1 C5 C1 -103.3(3)
Cl3 Cr1 C5 C1 54.2(2)
C2 Cr1 C5 C4 78.9(2)
C3 Cr1 C5 C4 36.74(19)
C1 Cr1 C5 C4 115.9(3)
Cl2 Cr1 C5 C4 -94.00(19)
Cl1 Cr1 C5 C4 12.6(3)
Cl3 Cr1 C5 C4 170.10(17)
C2 Cr1 C5 C6 -159.9(3)
C4 Cr1 C5 C6 121.2(4)
C3 Cr1 C5 C6 157.9(3)
C1 Cr1 C5 C6 -122.9(4)
Cl2 Cr1 C5 C6 27.2(3)
Cl1 Cr1 C5 C6 133.8(2)
Cl3 Cr1 C5 C6 -68.7(3)
C1 C5 C6 C7 -56.7(5)
C4 C5 C6 C7 127.2(4)
Cr1 C5 C6 C7 36.4(5)
C1 C5 C6 C11 123.4(4)
C4 C5 C6 C11 -52.7(5)
Cr1 C5 C6 C11 -143.6(3)
C11 C6 C7 C8 0.5(6)
C5 C6 C7 C8 -179.4(4)
C6 C7 C8 C9 -0.2(7)
C7 C8 C9 C10 0.2(8)
C8 C9 C10 C11 -0.5(8)
C9 C10 C11 C6 0.8(7)
C7 C6 C11 C10 -0.8(6)
C5 C6 C11 C10 179.1(4)
C3 C4 C12 C13 133.4(4)
C5 C4 C12 C13 -60.0(5)
Cr1 C4 C12 C13 36.5(5)
C3 C4 C12 C17 -53.1(4)
C5 C4 C12 C17 113.5(4)
Cr1 C4 C12 C17 -150.0(3)
C17 C12 C13 C14 1.2(6)
C4 C12 C13 C14 174.7(4)
C12 C13 C14 C15 -2.6(7)
C13 C14 C15 C16 2.0(7)
C14 C15 C16 C17 -0.2(6)
C15 C16 C17 C12 -1.1(6)
C13 C12 C17 C16 0.6(5)
C4 C12 C17 C16 -173.3(3)
C4 C3 C18 C23 118.4(4)
C2 C3 C18 C23 -52.9(5)
Cr1 C3 C18 C23 -147.5(3)
C4 C3 C18 C19 -56.0(5)
C2 C3 C18 C19 132.7(4)
Cr1 C3 C18 C19 38.1(5)
C23 C18 C19 C20 1.3(5)
C3 C18 C19 C20 175.7(3)
C18 C19 C20 C21 -1.8(6)
C19 C20 C21 C22 -0.1(6)
C20 C21 C22 C23 2.6(6)
C19 C18 C23 C22 1.1(5)
C3 C18 C23 C22 -173.4(3)
C21 C22 C23 C18 -3.1(6)
C3 C2 C24 C29 123.1(4)
C1 C2 C24 C29 -49.2(5)
Cr1 C2 C24 C29 -145.0(3)
C3 C2 C24 C25 -51.7(5)
C1 C2 C24 C25 136.0(4)
Cr1 C2 C24 C25 40.1(5)
C29 C24 C25 C26 0.5(6)
C2 C24 C25 C26 175.5(4)
C24 C25 C26 C27 -0.6(7)
C25 C26 C27 C28 0.3(8)
C26 C27 C28 C29 0.0(9)
C27 C28 C29 C24 -0.1(9)
C25 C24 C29 C28 -0.1(7)
C2 C24 C29 C28 -175.1(5)
C5 C1 C30 C31 142.4(3)
C2 C1 C30 C31 -44.2(5)
Cr1 C1 C30 C31 50.3(5)
C5 C1 C30 C35 -40.6(5)
C2 C1 C30 C35 132.7(4)
Cr1 C1 C30 C35 -132.7(3)
C35 C30 C31 C32 1.8(6)
C1 C30 C31 C32 178.8(4)
C30 C31 C32 C33 -2.4(6)
C31 C32 C33 C34 1.2(7)
C32 C33 C34 C35 0.5(6)
C33 C34 C35 C30 -1.1(6)
C31 C30 C35 C34 -0.1(5)
C1 C30 C35 C34 -177.2(3)
C5 Cr1 Cl2 Tl1 -155.12(9)
C2 Cr1 Cl2 Tl1 -170.9(2)
C4 Cr1 Cl2 Tl1 167.78(9)
C3 Cr1 Cl2 Tl1 147.33(11)
C1 Cr1 Cl2 Tl1 -133.39(11)
Cl1 Cr1 Cl2 Tl1 49.22(4)
Cl3 Cr1 Cl2 Tl1 -40.76(4)
Cl3 Tl1 Cl2 Cr1 32.95(4)
C5 Cr1 Cl3 Tl1 139.12(10)
C2 Cr1 Cl3 Tl1 -157.00(9)
C4 Cr1 Cl3 Tl1 150.94(18)
C3 Cr1 Cl3 Tl1 -148.32(12)
C1 Cr1 Cl3 Tl1 168.00(9)
Cl2 Cr1 Cl3 Tl1 41.23(4)
Cl1 Cr1 Cl3 Tl1 -50.37(4)
Cl2 Tl1 Cl3 Cr1 -32.70(4)
